data_1576713
loop_
_publ_author_name
'Song, Qingli'
'Liu, Yi'
'Wang, Yao'
'Wang, Wei'

_publ_section_title
;
 Pnictogen-bonding-crosslinked polymer networks: constructing self-healing
 materials.
;
_journal_issue 16
_journal_name_full 'Chemical science'
_journal_page_first 7958
_journal_page_last 7966
_journal_paper_doi 10.1039/d6sc00802j
_journal_volume 17
_journal_year 2026
_chemical_formula_moiety 'C29 H20 Cl4 N O2 Sb'
_chemical_formula_sum 'C29 H20 Cl4 N O2 Sb'
_chemical_formula_weight 678.01
_space_group_crystal_system monoclinic
_space_group_IT_number 14
_space_group_name_Hall '-P 2yn'
_space_group_name_H-M_alt 'P 1 21/n 1'
_atom_sites_solution_hydrogens geom
_atom_sites_solution_primary iterative
_audit_creation_date 2025-05-23
_audit_creation_method
;
Olex2 1.5-beta
(compiled 2025.04.05 svn.rf049d14d for OlexSys, GUI svn.r7224)
;
_audit_update_record
;
2025-08-15 deposited with the CCDC.	2026-02-18 downloaded from the CCDC.
;
_cell_angle_alpha 90
_cell_angle_beta 98.015(2)
_cell_angle_gamma 90
_cell_formula_units_Z 4
_cell_length_a 9.4475(2)
_cell_length_b 21.2613(4)
_cell_length_c 13.5360(4)
_cell_measurement_reflns_used 13749
_cell_measurement_temperature 89.9(2)
_cell_measurement_theta_max 29.5400
_cell_measurement_theta_min 1.9070
_cell_volume 2692.36(11)
_computing_cell_refinement 'CrysAlisPro 1.171.43.101a (Rigaku OD, 2023)'
_computing_data_collection 'CrysAlisPro 1.171.43.101a (Rigaku OD, 2023)'
_computing_data_reduction 'CrysAlisPro 1.171.43.101a (Rigaku OD, 2023)'
_computing_molecular_graphics 'Olex2 1.5-beta (Dolomanov et al., 2009)'
_computing_publication_material 'Olex2 1.5-beta (Dolomanov et al., 2009)'
_computing_structure_refinement 'SHELXL 2018/3 (Sheldrick, 2015)'
_computing_structure_solution 'olex2.solve 1.5-beta (Bourhis et al., 2015)'
_diffrn_ambient_environment N~2~
_diffrn_ambient_temperature 89.9(2)
_diffrn_detector 'Hybrid Pixel Array Detector'
_diffrn_detector_area_resol_mean 10.0000
_diffrn_detector_type HyPix
_diffrn_measured_fraction_theta_full 0.999
_diffrn_measured_fraction_theta_max 0.999
_diffrn_measurement_details
;
List of Runs (angles in degrees, time in seconds):

  # Type    Start    End  Width  t~exp~   \w     \q     \k     \f   Frames
#--------------------------------------------------------------------------
  1  \w    -75.00  15.00   0.50    0.50    --  -12.83 -71.00-133.00  180
  2  \w     44.00  96.00   0.50    0.50    --   13.22-178.00-120.00  104
  3  \w     -9.00  23.00   0.50    0.50    --  -12.83 -99.00  30.00   64
  4  \w    -30.00   9.00   0.50    0.50    --   13.22 -19.00  90.00   78
  5  \w    -67.00 -41.00   0.50    0.50    --   13.22 -19.00  90.00   52
  6  \w    -35.00  59.00   0.50    0.50    --  -12.83  71.00  -3.00  188
;
_diffrn_measurement_device 'four-circle diffractometer'
_diffrn_measurement_device_type 'XtaLAB Synergy R, HyPix'
_diffrn_measurement_method '\w scans'
_diffrn_orient_matrix_type 'CrysAlisPro convention (1999,Acta A55,543-557)'
_diffrn_orient_matrix_UB_11 0.0159930000
_diffrn_orient_matrix_UB_12 -0.0098949000
_diffrn_orient_matrix_UB_13 -0.0472799000
_diffrn_orient_matrix_UB_21 -0.0425711000
_diffrn_orient_matrix_UB_22 0.0248107000
_diffrn_orient_matrix_UB_23 -0.0231472000
_diffrn_orient_matrix_UB_31 0.0606113000
_diffrn_orient_matrix_UB_32 0.0200134000
_diffrn_orient_matrix_UB_33 0.0053642000
_diffrn_radiation_monochromator mirror
_diffrn_radiation_probe x-ray
_diffrn_radiation_type 'Mo K\a'
_diffrn_radiation_wavelength 0.71073
_diffrn_reflns_av_R_equivalents 0.0309
_diffrn_reflns_av_unetI/netI 0.0324
_diffrn_reflns_Laue_measured_fraction_full 0.999
_diffrn_reflns_Laue_measured_fraction_max 0.999
_diffrn_reflns_limit_h_max 11
_diffrn_reflns_limit_h_min -11
_diffrn_reflns_limit_k_max 26
_diffrn_reflns_limit_k_min -26
_diffrn_reflns_limit_l_max 15
_diffrn_reflns_limit_l_min -16
_diffrn_reflns_number 20593
_diffrn_reflns_point_group_measured_fraction_full 0.999
_diffrn_reflns_point_group_measured_fraction_max 0.999
_diffrn_reflns_theta_full 25.242
_diffrn_reflns_theta_max 26.373
_diffrn_reflns_theta_min 1.916
_diffrn_source 'micro-focus sealed X-ray tube'
_diffrn_source_type 'Mova (Mo) X-ray Source'
_exptl_absorpt_coefficient_mu 1.450
_exptl_absorpt_correction_T_max 1.00000
_exptl_absorpt_correction_T_min 0.98739
_exptl_absorpt_correction_type multi-scan
_exptl_absorpt_process_details
;
CrysAlisPro 1.171.43.101a (Rigaku Oxford Diffraction, 2023)
Empirical absorption correction using spherical harmonics,
implemented in SCALE3 ABSPACK scaling algorithm.
;
_exptl_crystal_colour 'clear light colourless'
_exptl_crystal_colour_lustre clear
_exptl_crystal_colour_modifier light
_exptl_crystal_colour_primary colourless
_exptl_crystal_density_diffrn 1.673
_exptl_crystal_description block
_exptl_crystal_F_000 1344
_exptl_crystal_size_max 0.16
_exptl_crystal_size_mid 0.12
_exptl_crystal_size_min 0.1
_refine_diff_density_max 0.548
_refine_diff_density_min -0.332
_refine_diff_density_rms 0.081
_refine_ls_extinction_method none
_refine_ls_goodness_of_fit_ref 1.050
_refine_ls_hydrogen_treatment constr
_refine_ls_matrix_type full
_refine_ls_number_parameters 334
_refine_ls_number_reflns 5499
_refine_ls_number_restraints 0
_refine_ls_restrained_S_all 1.050
_refine_ls_R_factor_all 0.0320
_refine_ls_R_factor_gt 0.0252
_refine_ls_shift/su_max 0.003
_refine_ls_shift/su_mean 0.000
_refine_ls_structure_factor_coef Fsqd
_refine_ls_weighting_details 'w=1/[\s^2^(Fo^2^)+(0.0192P)^2^+2.1877P] where P=(Fo^2^+2Fc^2^)/3'
_refine_ls_weighting_scheme calc
_refine_ls_wR_factor_gt 0.0528
_refine_ls_wR_factor_ref 0.0557
_reflns_Friedel_coverage 0.000
_reflns_number_gt 4792
_reflns_number_total 5499
_reflns_threshold_expression 'I > 2\s(I)'
_cod_data_source_file d6sc00802j2.cif
_cod_data_source_block 1
_cod_depositor_comments 'Adding full bibliography for 1576713.cif.'
_cod_database_code 1576713
_shelx_shelxl_version_number 2018/3
_chemical_oxdiff_formula CHONClSb
_shelx_space_group_comment
;
The symmetry employed for this shelxl refinement is uniquely defined
by the following loop, which should always be used as a source of
symmetry information in preference to the above space-group names.
They are only intended as comments.
;
_cell_oxdiff_angle_alpha 90.0337(16)
_cell_oxdiff_angle_beta 97.9475(17)
_cell_oxdiff_angle_gamma 89.9633(16)
_cell_oxdiff_length_a 9.45141(19)
_cell_oxdiff_length_b 21.2513(4)
_cell_oxdiff_length_c 13.5346(3)
_cell_oxdiff_measurement_reflns_used 13749
_cell_oxdiff_volume 2692.39(9)
_shelx_estimated_absorpt_t_max 0.869
_shelx_estimated_absorpt_t_min 0.801
_olex2_refinement_description
;
1. Fixed Uiso
 At 1.2 times of:
  All C(H) groups
2.a Aromatic/amide H refined with riding coordinates:
 C18(H18), C24(H24), C15(H15), C25(H25), C29(H29), C16(H16), C21(H21),
 C26(H26), C20(H20), C27(H27), C17(H17), C8(H8), C14(H14), C9(H9), C28(H28),
 C12(H12), C11(H11), C10(H10), C22(H22), C23(H23)
;
_olex2_submission_special_instructions 'No special instructions were received'
_oxdiff_exptl_absorpt_empirical_details
;
Empirical correction (ABSPACK) includes:
- Absorption correction using spherical harmonics
- Frame scaling
;
_oxdiff_exptl_absorpt_empirical_full_max 1.029
_oxdiff_exptl_absorpt_empirical_full_min 0.968

loop_
_space_group_symop_operation_xyz
'x, y, z'
'-x+1/2, y+1/2, -z+1/2'
'-x, -y, -z'
'x-1/2, -y-1/2, z-1/2'

loop_
_atom_site_label
_atom_site_type_symbol
_atom_site_fract_x
_atom_site_fract_y
_atom_site_fract_z
_atom_site_U_iso_or_equiv
_atom_site_adp_type
_atom_site_occupancy
_atom_site_site_symmetry_order
_atom_site_calc_flag
_atom_site_refinement_flags_posn
_atom_site_refinement_flags_adp
_atom_site_refinement_flags_occupancy
_atom_site_disorder_assembly
_atom_site_disorder_group
Sb1 Sb 0.52853(2) 0.80820(2) 0.40711(2) 0.01208(5) Uani 1 1 d . . . . .
Cl1 Cl 0.07956(6) 0.67641(3) 0.32161(5) 0.01891(13) Uani 1 1 d . . . . .
Cl4 Cl 0.71884(7) 0.59187(3) 0.37964(6) 0.02875(16) Uani 1 1 d . . . . .
Cl3 Cl 0.47439(7) 0.48869(3) 0.35478(6) 0.02987(16) Uani 1 1 d . . . . .
Cl2 Cl 0.15386(7) 0.53169(3) 0.32193(5) 0.02493(15) Uani 1 1 d . . . . .
O1 O 0.34031(16) 0.75852(7) 0.35642(12) 0.0148(3) Uani 1 1 d . . . . .
O2 O 0.60708(16) 0.72142(7) 0.36951(13) 0.0161(4) Uani 1 1 d . . . . .
N1 N 0.5043(2) 0.74768(8) 0.55018(15) 0.0144(4) Uani 1 1 d . . . . .
C6 C 0.3637(2) 0.69649(10) 0.35120(18) 0.0144(5) Uani 1 1 d . . . . .
C19 C 0.4058(2) 0.88043(10) 0.46627(18) 0.0144(5) Uani 1 1 d . . . . .
C7 C 0.5379(2) 0.84635(10) 0.26226(18) 0.0146(5) Uani 1 1 d . . . . .
C1 C 0.5075(2) 0.67659(10) 0.36047(18) 0.0150(5) Uani 1 1 d . . . . .
C13 C 0.7436(2) 0.82745(10) 0.47344(18) 0.0140(5) Uani 1 1 d . . . . .
C5 C 0.2558(2) 0.65142(10) 0.33884(18) 0.0157(5) Uani 1 1 d . . . . .
C18 C 0.7771(3) 0.86296(10) 0.56022(19) 0.0184(5) Uani 1 1 d . . . . .
H18 H 0.702539 0.880155 0.592243 0.022 Uiso 1 1 calc R U . . .
C24 C 0.3195(2) 0.91815(10) 0.39750(19) 0.0170(5) Uani 1 1 d . . . . .
H24 H 0.313970 0.909926 0.328087 0.020 Uiso 1 1 calc R U . . .
C15 C 0.9965(3) 0.81417(11) 0.4668(2) 0.0209(6) Uani 1 1 d . . . . .
H15 H 1.071510 0.797903 0.434278 0.025 Uiso 1 1 calc R U . . .
C25 C 0.3781(3) 0.74017(10) 0.58278(19) 0.0172(5) Uani 1 1 d . . . . .
H25 H 0.298377 0.763948 0.552738 0.021 Uiso 1 1 calc R U . . .
C29 C 0.6163(3) 0.71364(10) 0.59179(19) 0.0174(5) Uani 1 1 d . . . . .
H29 H 0.705787 0.718832 0.568371 0.021 Uiso 1 1 calc R U . . .
C16 C 1.0278(3) 0.84901(10) 0.5537(2) 0.0217(6) Uani 1 1 d . . . . .
H16 H 1.124512 0.856162 0.581270 0.026 Uiso 1 1 calc R U . . .
C4 C 0.2893(3) 0.58702(10) 0.33903(19) 0.0181(5) Uani 1 1 d . . . . .
C21 C 0.3381(3) 0.94429(11) 0.6001(2) 0.0205(5) Uani 1 1 d . . . . .
H21 H 0.345601 0.953600 0.669307 0.025 Uiso 1 1 calc R U . . .
C26 C 0.3603(3) 0.69896(11) 0.6587(2) 0.0203(5) Uani 1 1 d . . . . .
H26 H 0.269848 0.694853 0.681132 0.024 Uiso 1 1 calc R U . . .
C20 C 0.4140(2) 0.89376(10) 0.56740(19) 0.0166(5) Uani 1 1 d . . . . .
H20 H 0.471722 0.868316 0.614692 0.020 Uiso 1 1 calc R U . . .
C27 C 0.4759(3) 0.66354(11) 0.70183(19) 0.0207(5) Uani 1 1 d . . . . .
H27 H 0.465931 0.634581 0.753859 0.025 Uiso 1 1 calc R U . . .
C3 C 0.4308(3) 0.56794(10) 0.35286(19) 0.0197(5) Uani 1 1 d . . . . .
C17 C 0.9189(3) 0.87332(11) 0.6001(2) 0.0212(6) Uani 1 1 d . . . . .
H17 H 0.940833 0.897234 0.659547 0.025 Uiso 1 1 calc R U . . .
C8 C 0.4817(2) 0.81504(10) 0.17510(19) 0.0173(5) Uani 1 1 d . . . . .
H8 H 0.436946 0.775302 0.179128 0.021 Uiso 1 1 calc R U . . .
C14 C 0.8543(3) 0.80313(10) 0.42745(19) 0.0187(5) Uani 1 1 d . . . . .
H14 H 0.832909 0.778690 0.368499 0.022 Uiso 1 1 calc R U . . .
C9 C 0.4908(3) 0.84152(12) 0.08239(19) 0.0210(5) Uani 1 1 d . . . . .
H9 H 0.450479 0.820264 0.023366 0.025 Uiso 1 1 calc R U . . .
C28 C 0.6057(3) 0.67121(11) 0.66770(19) 0.0198(5) Uani 1 1 d . . . . .
H28 H 0.686725 0.647634 0.696008 0.024 Uiso 1 1 calc R U . . .
C2 C 0.5400(3) 0.61293(10) 0.36390(19) 0.0186(5) Uani 1 1 d . . . . .
C12 C 0.6068(3) 0.90389(10) 0.25454(19) 0.0188(5) Uani 1 1 d . . . . .
H12 H 0.646656 0.925439 0.313389 0.023 Uiso 1 1 calc R U . . .
C11 C 0.6177(3) 0.92995(11) 0.1620(2) 0.0217(6) Uani 1 1 d . . . . .
H11 H 0.665604 0.968919 0.157509 0.026 Uiso 1 1 calc R U . . .
C10 C 0.5584(3) 0.89885(11) 0.0759(2) 0.0221(6) Uani 1 1 d . . . . .
H10 H 0.564174 0.916936 0.012376 0.026 Uiso 1 1 calc R U . . .
C22 C 0.2515(3) 0.98091(11) 0.5311(2) 0.0229(6) Uani 1 1 d . . . . .
H22 H 0.198975 1.015022 0.553155 0.028 Uiso 1 1 calc R U . . .
C23 C 0.2421(3) 0.96758(11) 0.4306(2) 0.0236(6) Uani 1 1 d . . . . .
H23 H 0.182186 0.992407 0.383598 0.028 Uiso 1 1 calc R U . . .

loop_
_atom_site_aniso_label
_atom_site_aniso_U_11
_atom_site_aniso_U_22
_atom_site_aniso_U_33
_atom_site_aniso_U_23
_atom_site_aniso_U_13
_atom_site_aniso_U_12
Sb1 0.01138(8) 0.01119(8) 0.01323(9) -0.00088(6) 0.00021(6) 0.00016(5)
Cl1 0.0143(3) 0.0211(3) 0.0211(3) -0.0031(2) 0.0015(2) -0.0025(2)
Cl4 0.0200(3) 0.0184(3) 0.0460(5) -0.0069(3) -0.0020(3) 0.0060(2)
Cl3 0.0353(4) 0.0121(3) 0.0408(4) -0.0034(3) 0.0002(3) 0.0013(2)
Cl2 0.0267(3) 0.0178(3) 0.0305(4) -0.0059(2) 0.0050(3) -0.0091(2)
O1 0.0137(8) 0.0113(7) 0.0185(10) -0.0009(6) -0.0006(7) 0.0001(6)
O2 0.0141(8) 0.0130(7) 0.0214(10) -0.0022(6) 0.0031(7) 0.0002(6)
N1 0.0133(10) 0.0126(9) 0.0166(12) -0.0001(8) -0.0009(8) -0.0006(7)
C6 0.0169(12) 0.0130(11) 0.0131(13) -0.0010(9) 0.0011(10) 0.0015(9)
C19 0.0130(11) 0.0118(10) 0.0185(14) -0.0018(9) 0.0021(10) -0.0020(8)
C7 0.0138(12) 0.0147(11) 0.0153(13) 0.0001(9) 0.0016(10) 0.0022(8)
C1 0.0172(12) 0.0143(11) 0.0133(13) -0.0025(9) 0.0010(10) -0.0014(9)
C13 0.0137(11) 0.0119(10) 0.0154(13) 0.0028(9) -0.0011(10) 0.0004(8)
C5 0.0147(12) 0.0178(11) 0.0141(13) -0.0017(9) -0.0002(10) 0.0001(9)
C18 0.0174(12) 0.0186(11) 0.0193(14) -0.0028(10) 0.0028(10) 0.0021(9)
C24 0.0182(12) 0.0162(11) 0.0157(14) -0.0021(9) -0.0013(10) -0.0007(9)
C15 0.0144(12) 0.0217(12) 0.0270(16) -0.0021(10) 0.0050(11) 0.0014(9)
C25 0.0158(12) 0.0167(11) 0.0189(14) -0.0004(9) 0.0017(10) 0.0000(9)
C29 0.0136(12) 0.0182(11) 0.0199(14) -0.0009(10) 0.0007(10) -0.0009(9)
C16 0.0152(12) 0.0181(12) 0.0295(16) 0.0020(10) -0.0049(11) -0.0026(9)
C4 0.0225(13) 0.0152(11) 0.0168(14) -0.0031(9) 0.0031(11) -0.0075(9)
C21 0.0231(13) 0.0210(12) 0.0178(14) -0.0062(10) 0.0041(11) -0.0041(10)
C26 0.0177(13) 0.0222(12) 0.0220(15) -0.0008(10) 0.0062(11) -0.0040(10)
C20 0.0159(12) 0.0168(11) 0.0170(14) 0.0001(9) 0.0019(10) -0.0013(9)
C27 0.0285(14) 0.0149(11) 0.0188(15) 0.0018(10) 0.0037(11) -0.0030(10)
C3 0.0281(14) 0.0106(11) 0.0192(14) -0.0023(9) -0.0012(11) 0.0002(9)
C17 0.0200(13) 0.0207(12) 0.0211(15) -0.0026(10) -0.0033(11) -0.0021(10)
C8 0.0142(12) 0.0183(11) 0.0193(14) -0.0013(9) 0.0023(10) -0.0011(9)
C14 0.0171(12) 0.0191(12) 0.0196(14) -0.0040(10) 0.0020(10) -0.0008(9)
C9 0.0197(13) 0.0280(13) 0.0144(14) -0.0017(10) -0.0012(11) -0.0019(10)
C28 0.0208(13) 0.0174(11) 0.0202(15) 0.0034(10) -0.0014(11) 0.0015(10)
C2 0.0184(13) 0.0170(11) 0.0198(14) -0.0019(10) 0.0008(10) 0.0027(9)
C12 0.0206(13) 0.0157(11) 0.0198(15) -0.0028(9) 0.0019(11) 0.0017(9)
C11 0.0233(13) 0.0152(11) 0.0270(16) 0.0010(10) 0.0052(11) -0.0002(10)
C10 0.0233(13) 0.0263(13) 0.0176(15) 0.0057(10) 0.0066(11) 0.0036(10)
C22 0.0229(14) 0.0159(11) 0.0303(17) -0.0051(10) 0.0049(12) 0.0022(10)
C23 0.0243(14) 0.0190(12) 0.0261(16) 0.0001(10) -0.0008(12) 0.0046(10)

loop_
_atom_type_symbol
_atom_type_description
_atom_type_scat_dispersion_real
_atom_type_scat_dispersion_imag
_atom_type_scat_source
C C 0.0033 0.0016 'International Tables Vol C Tables 4.2.6.8 and 6.1.1.4'
H H 0.0000 0.0000 'International Tables Vol C Tables 4.2.6.8 and 6.1.1.4'
Cl Cl 0.1484 0.1585 'International Tables Vol C Tables 4.2.6.8 and 6.1.1.4'
N N 0.0061 0.0033 'International Tables Vol C Tables 4.2.6.8 and 6.1.1.4'
O O 0.0106 0.0060 'International Tables Vol C Tables 4.2.6.8 and 6.1.1.4'
Sb Sb -0.5866 1.5461 'International Tables Vol C Tables 4.2.6.8 and 6.1.1.4'

loop_
_geom_angle_atom_site_label_1
_geom_angle_atom_site_label_2
_geom_angle_atom_site_label_3
_geom_angle
_geom_angle_site_symmetry_1
_geom_angle_site_symmetry_3
_geom_angle_publ_flag
O1 Sb1 N1 79.61(6) . . ?
O1 Sb1 C19 90.27(7) . . ?
O1 Sb1 C7 91.88(7) . . ?
O1 Sb1 C13 160.60(7) . . ?
O2 Sb1 O1 77.79(6) . . ?
O2 Sb1 N1 78.23(6) . . ?
O2 Sb1 C19 163.11(7) . . ?
O2 Sb1 C7 92.89(7) . . ?
O2 Sb1 C13 85.53(7) . . ?
C19 Sb1 N1 87.98(8) . . ?
C7 Sb1 N1 168.76(7) . . ?
C7 Sb1 C19 99.47(9) . . ?
C7 Sb1 C13 98.84(9) . . ?
C13 Sb1 N1 87.43(8) . . ?
C13 Sb1 C19 103.72(8) . . ?
C6 O1 Sb1 111.93(13) . . ?
C1 O2 Sb1 112.69(13) . . ?
C25 N1 Sb1 121.86(15) . . ?
C25 N1 C29 119.0(2) . . ?
C29 N1 Sb1 118.56(16) . . ?
O1 C6 C1 117.01(19) . . ?
O1 C6 C5 124.0(2) . . ?
C5 C6 C1 118.94(19) . . ?
C24 C19 Sb1 117.16(18) . . ?
C20 C19 Sb1 123.69(17) . . ?
C20 C19 C24 119.0(2) . . ?
C8 C7 Sb1 122.43(17) . . ?
C8 C7 C12 118.8(2) . . ?
C12 C7 Sb1 118.75(17) . . ?
O2 C1 C6 116.87(19) . . ?
O2 C1 C2 123.0(2) . . ?
C2 C1 C6 120.1(2) . . ?
C18 C13 Sb1 123.11(17) . . ?
C14 C13 Sb1 118.05(17) . . ?
C14 C13 C18 118.8(2) . . ?
C6 C5 Cl1 118.63(17) . . ?
C6 C5 C4 120.6(2) . . ?
C4 C5 Cl1 120.72(17) . . ?
C13 C18 H18 119.8 . . ?
C17 C18 C13 120.4(2) . . ?
C17 C18 H18 119.8 . . ?
C19 C24 H24 119.9 . . ?
C23 C24 C19 120.2(2) . . ?
C23 C24 H24 119.9 . . ?
C16 C15 H15 120.2 . . ?
C16 C15 C14 119.6(2) . . ?
C14 C15 H15 120.2 . . ?
N1 C25 H25 119.0 . . ?
N1 C25 C26 121.9(2) . . ?
C26 C25 H25 119.0 . . ?
N1 C29 H29 119.0 . . ?
N1 C29 C28 122.1(2) . . ?
C28 C29 H29 119.0 . . ?
C15 C16 H16 119.9 . . ?
C17 C16 C15 120.2(2) . . ?
C17 C16 H16 119.9 . . ?
C5 C4 Cl2 120.03(18) . . ?
C3 C4 Cl2 120.07(17) . . ?
C3 C4 C5 119.9(2) . . ?
C20 C21 H21 120.1 . . ?
C22 C21 H21 120.1 . . ?
C22 C21 C20 119.8(2) . . ?
C25 C26 H26 120.4 . . ?
C25 C26 C27 119.2(2) . . ?
C27 C26 H26 120.4 . . ?
C19 C20 C21 120.6(2) . . ?
C19 C20 H20 119.7 . . ?
C21 C20 H20 119.7 . . ?
C26 C27 H27 120.7 . . ?
C28 C27 C26 118.7(2) . . ?
C28 C27 H27 120.7 . . ?
C4 C3 Cl3 120.63(18) . . ?
C4 C3 C2 119.8(2) . . ?
C2 C3 Cl3 119.52(18) . . ?
C18 C17 H17 119.9 . . ?
C16 C17 C18 120.2(2) . . ?
C16 C17 H17 119.9 . . ?
C7 C8 H8 119.8 . . ?
C9 C8 C7 120.5(2) . . ?
C9 C8 H8 119.8 . . ?
C13 C14 C15 120.8(2) . . ?
C13 C14 H14 119.6 . . ?
C15 C14 H14 119.6 . . ?
C8 C9 H9 120.0 . . ?
C10 C9 C8 120.1(2) . . ?
C10 C9 H9 120.0 . . ?
C29 C28 H28 120.4 . . ?
C27 C28 C29 119.1(2) . . ?
C27 C28 H28 120.4 . . ?
C1 C2 Cl4 117.63(18) . . ?
C1 C2 C3 120.5(2) . . ?
C3 C2 Cl4 121.89(17) . . ?
C7 C12 H12 119.6 . . ?
C11 C12 C7 120.8(2) . . ?
C11 C12 H12 119.6 . . ?
C12 C11 H11 120.1 . . ?
C12 C11 C10 119.7(2) . . ?
C10 C11 H11 120.1 . . ?
C9 C10 C11 120.1(2) . . ?
C9 C10 H10 120.0 . . ?
C11 C10 H10 120.0 . . ?
C21 C22 H22 120.1 . . ?
C23 C22 C21 119.9(2) . . ?
C23 C22 H22 120.1 . . ?
C24 C23 H23 119.7 . . ?
C22 C23 C24 120.5(2) . . ?
C22 C23 H23 119.7 . . ?

loop_
_geom_bond_atom_site_label_1
_geom_bond_atom_site_label_2
_geom_bond_distance
_geom_bond_site_symmetry_2
_geom_bond_publ_flag
Sb1 O1 2.0996(15) . ?
Sb1 O2 2.0782(15) . ?
Sb1 N1 2.363(2) . ?
Sb1 C19 2.146(2) . ?
Sb1 C7 2.135(2) . ?
Sb1 C13 2.143(2) . ?
Cl1 C5 1.732(2) . ?
Cl4 C2 1.732(2) . ?
Cl3 C3 1.734(2) . ?
Cl2 C4 1.730(2) . ?
O1 C6 1.341(2) . ?
O2 C1 1.333(3) . ?
N1 C25 1.338(3) . ?
N1 C29 1.339(3) . ?
C6 C1 1.411(3) . ?
C6 C5 1.392(3) . ?
C19 C24 1.401(3) . ?
C19 C20 1.389(3) . ?
C7 C8 1.394(3) . ?
C7 C12 1.396(3) . ?
C1 C2 1.387(3) . ?
C13 C18 1.395(3) . ?
C13 C14 1.390(3) . ?
C5 C4 1.405(3) . ?
C18 H18 0.9500 . ?
C18 C17 1.391(3) . ?
C24 H24 0.9500 . ?
C24 C23 1.390(3) . ?
C15 H15 0.9500 . ?
C15 C16 1.386(4) . ?
C15 C14 1.394(3) . ?
C25 H25 0.9500 . ?
C25 C26 1.378(3) . ?
C29 H29 0.9500 . ?
C29 C28 1.381(3) . ?
C16 H16 0.9500 . ?
C16 C17 1.379(4) . ?
C4 C3 1.385(3) . ?
C21 H21 0.9500 . ?
C21 C20 1.398(3) . ?
C21 C22 1.391(4) . ?
C26 H26 0.9500 . ?
C26 C27 1.387(3) . ?
C20 H20 0.9500 . ?
C27 H27 0.9500 . ?
C27 C28 1.379(3) . ?
C3 C2 1.399(3) . ?
C17 H17 0.9500 . ?
C8 H8 0.9500 . ?
C8 C9 1.389(3) . ?
C14 H14 0.9500 . ?
C9 H9 0.9500 . ?
C9 C10 1.385(3) . ?
C28 H28 0.9500 . ?
C12 H12 0.9500 . ?
C12 C11 1.387(4) . ?
C11 H11 0.9500 . ?
C11 C10 1.388(4) . ?
C10 H10 0.9500 . ?
C22 H22 0.9500 . ?
C22 C23 1.381(4) . ?
C23 H23 0.9500 . ?

loop_
_geom_torsion_atom_site_label_1
_geom_torsion_atom_site_label_2
_geom_torsion_atom_site_label_3
_geom_torsion_atom_site_label_4
_geom_torsion
_geom_torsion_site_symmetry_1
_geom_torsion_site_symmetry_2
_geom_torsion_site_symmetry_3
_geom_torsion_site_symmetry_4
_geom_torsion_publ_flag
Sb1 O1 C6 C1 -12.0(3) . . . . ?
Sb1 O1 C6 C5 167.07(19) . . . . ?
Sb1 O2 C1 C6 16.1(3) . . . . ?
Sb1 O2 C1 C2 -161.3(2) . . . . ?
Sb1 N1 C25 C26 172.01(18) . . . . ?
Sb1 N1 C29 C28 -171.89(18) . . . . ?
Sb1 C19 C24 C23 -177.16(17) . . . . ?
Sb1 C19 C20 C21 175.64(17) . . . . ?
Sb1 C7 C8 C9 -179.73(17) . . . . ?
Sb1 C7 C12 C11 178.86(18) . . . . ?
Sb1 C13 C18 C17 179.41(17) . . . . ?
Sb1 C13 C14 C15 179.81(17) . . . . ?
Cl1 C5 C4 Cl2 0.0(3) . . . . ?
Cl1 C5 C4 C3 180.0(2) . . . . ?
Cl3 C3 C2 Cl4 0.0(3) . . . . ?
Cl3 C3 C2 C1 178.6(2) . . . . ?
Cl2 C4 C3 Cl3 -0.8(3) . . . . ?
Cl2 C4 C3 C2 178.2(2) . . . . ?
O1 C6 C1 O2 -2.7(3) . . . . ?
O1 C6 C1 C2 174.8(2) . . . . ?
O1 C6 C5 Cl1 4.0(3) . . . . ?
O1 C6 C5 C4 -176.8(2) . . . . ?
O2 C1 C2 Cl4 -0.6(3) . . . . ?
O2 C1 C2 C3 -179.3(2) . . . . ?
N1 C25 C26 C27 -0.8(4) . . . . ?
N1 C29 C28 C27 0.0(4) . . . . ?
C6 C1 C2 Cl4 -177.84(19) . . . . ?
C6 C1 C2 C3 3.4(4) . . . . ?
C6 C5 C4 Cl2 -179.15(19) . . . . ?
C6 C5 C4 C3 0.8(4) . . . . ?
C19 C24 C23 C22 1.4(4) . . . . ?
C7 C8 C9 C10 1.3(4) . . . . ?
C7 C12 C11 C10 0.6(4) . . . . ?
C1 C6 C5 Cl1 -176.99(18) . . . . ?
C1 C6 C5 C4 2.2(4) . . . . ?
C13 C18 C17 C16 0.6(4) . . . . ?
C5 C6 C1 O2 178.3(2) . . . . ?
C5 C6 C1 C2 -4.3(4) . . . . ?
C5 C4 C3 Cl3 179.26(19) . . . . ?
C5 C4 C3 C2 -1.7(4) . . . . ?
C18 C13 C14 C15 -0.3(4) . . . . ?
C24 C19 C20 C21 -0.4(3) . . . . ?
C15 C16 C17 C18 0.1(4) . . . . ?
C25 N1 C29 C28 -0.3(3) . . . . ?
C25 C26 C27 C28 0.5(4) . . . . ?
C29 N1 C25 C26 0.7(3) . . . . ?
C16 C15 C14 C13 1.0(4) . . . . ?
C4 C3 C2 Cl4 -179.1(2) . . . . ?
C4 C3 C2 C1 -0.4(4) . . . . ?
C21 C22 C23 C24 -0.6(4) . . . . ?
C26 C27 C28 C29 -0.1(4) . . . . ?
C20 C19 C24 C23 -0.9(3) . . . . ?
C20 C21 C22 C23 -0.7(4) . . . . ?
C8 C7 C12 C11 0.8(3) . . . . ?
C8 C9 C10 C11 0.2(4) . . . . ?
C14 C13 C18 C17 -0.5(3) . . . . ?
C14 C15 C16 C17 -0.9(4) . . . . ?
C12 C7 C8 C9 -1.8(3) . . . . ?
C12 C11 C10 C9 -1.1(4) . . . . ?
C22 C21 C20 C19 1.2(3) . . . . ?
